data_1536227
loop_
_publ_author_name
'Wang, G.-M.'
'Sun, Y.-Q'
'Yang, G.-Y.'

_publ_section_title
;
 Synthesis and characterization of a new layered lead borate
;
_journal_name_full 'Journal of Solid State Chemistry'
_journal_page_first 398
_journal_page_last 403
_journal_volume 179
_journal_year 2006
_chemical_formula_sum 'B8 H4 O15 Pb'
_chemical_name_systematic 'Pb (B8 O11 (O H)4)'
_space_group_IT_number 14
_symmetry_space_group_name_Hall '-P 2yn'
_symmetry_space_group_name_H-M 'P 1 21/n 1'
_cell_angle_alpha 90
_cell_angle_beta 90.327
_cell_angle_gamma 90
_cell_formula_units_Z 4
_cell_length_a 7.9081
_cell_length_b 14.0248
_cell_length_c 9.991
_cell_volume 1108.079
_citation_journal_id_ASTM JSSCBI
_cod_data_source_file Wang_JSSCBI_2006_921.cif
_cod_data_source_block H4B8O15Pb1
_cod_original_sg_symbol_Hall '-P 2ybc (x-z,y,z)'
_cod_original_formula_sum 'H4 B8 O15 Pb1'
_cod_database_code 1536227

loop_
_symmetry_equiv_pos_as_xyz
x,y,z
-x+1/2,y+1/2,-z+1/2
-x,-y,-z
x-1/2,-y-1/2,z-1/2

loop_
_atom_site_label
_atom_site_type_symbol
_atom_site_fract_x
_atom_site_fract_y
_atom_site_fract_z
_atom_site_occupancy
_atom_site_U_iso_or_equiv
B1 B+3 0.264 0.9649 0.3717 1 0.0
B5 B+3 0.0104 0.6983 0.3849 1 0.0
H3 H+1 0.1749 0.6044 0.929 1 0.0
B6 B+3 -0.056 0.7415 0.1475 1 0.0
B8 B+3 0.208 0.5728 0.7524 1 0.0
B3 B+3 0.2016 0.8147 0.2497 1 0.0
O3 O-2 0.2513 0.9142 0.2566 1 0.0
O11 O-2 0.1124 0.612 0.3929 1 0.0
O6 O-2 0.3526 0.7543 0.2278 1 0.0
O2 O-2 0.2329 0.923 0.4917 1 0.0
B7 B+3 0.186 0.5676 0.5015 1 0.0
B2 B+3 0.2 0.8207 0.5098 1 0.0
O8 O-2 0.0822 0.8079 0.6167 1 0.0
O14 O-2 0.1605 0.6323 0.8578 1 0.0
O9 O-2 -0.1066 0.7075 0.4952 1 0.0
O12 O-2 0.2892 0.4917 0.4857 1 0.0
Pb1 Pb+2 0.11664 0.83254 0.87554 1 0.0
O10 O-2 -0.0926 0.6923 0.2617 1 0.0
O1 O-2 0.3056 1.0592 0.3754 1 0.0
O4 O-2 0.121 0.7854 0.379 1 0.0
O13 O-2 0.1582 0.606 0.63 1 0.0
O5 O-2 0.082 0.801 0.1405 1 0.0
H1 H+1 0.33 1.0773 0.2999 1 0.0
B4 B+3 -0.0602 0.7495 0.6129 1 0.0
O15 O-2 0.301 0.4939 0.7671 1 0.0
H4 H+1 0.2886 0.4727 0.8429 1 0.0
O7 O-2 0.3587 0.7689 0.5284 1 0.0
H2 H+1 0.2748 0.4689 0.4109 1 0.0
